data_4080910
loop_
_publ_author_name
'Sharma, Hemant K.'
'Arias-Ugarte, Renzo'
'Tomlinson, David'
'Gappa, Rie'
'Metta-Maga Alejandro J.'
'Ito, Haruhiko'
'Pannell, Keith H.'

_publ_section_title
;
 (Me3N)Mo(CO)5-Catalyzed Reduction of DMF by Disiloxane and Disilane
 Moieties: Fate of the Silicon-Containing Fragments
;
_journal_issue 14
_journal_name_full Organometallics
_journal_page_first 3788
_journal_paper_doi 10.1021/om301206c
_journal_volume 32
_journal_year 2013
_chemical_formula_sum 'C40 H42 Ge2 O3 Si2'
_chemical_formula_weight 772.10
_chemical_name_systematic
; 
 ? 
;
_space_group_IT_number 2
_symmetry_cell_setting triclinic
_symmetry_space_group_name_Hall '-P 1'
_symmetry_space_group_name_H-M 'P -1'
_atom_sites_solution_hydrogens geom
_atom_sites_solution_primary direct
_atom_sites_solution_secondary difmap
_audit_creation_method SHELXL-97
_cell_angle_alpha 97.966(10)
_cell_angle_beta 97.355(10)
_cell_angle_gamma 94.346(9)
_cell_formula_units_Z 2
_cell_length_a 9.000(5)
_cell_length_b 11.516(6)
_cell_length_c 19.784(11)
_cell_measurement_reflns_used 2393
_cell_measurement_temperature 296(2)
_cell_measurement_theta_max 19.52
_cell_measurement_theta_min 2.38
_cell_volume 2004.8(19)
_computing_cell_refinement 'Bruker SAINT'
_computing_data_collection 'Bruker APEX2'
_computing_data_reduction 'Bruker SAINT'
_computing_molecular_graphics 'Bruker SHELXTL'
_computing_publication_material 'Bruker SHELXTL'
_computing_structure_refinement 'SHELXL-97 (Sheldrick, 2008)'
_computing_structure_solution 'SHELXS-97 (Sheldrick, 2008)'
_diffrn_ambient_temperature 296(2)
_diffrn_measured_fraction_theta_full 0.995
_diffrn_measured_fraction_theta_max 0.995
_diffrn_measurement_device_type 'Bruker APEX CCD'
_diffrn_measurement_method '\f and \w scans'
_diffrn_radiation_monochromator graphite
_diffrn_radiation_source 'fine-focus sealed tube'
_diffrn_radiation_type MoK\a
_diffrn_radiation_wavelength 0.71073
_diffrn_reflns_av_R_equivalents 0.0280
_diffrn_reflns_av_sigmaI/netI 0.0852
_diffrn_reflns_limit_h_max 10
_diffrn_reflns_limit_h_min -11
_diffrn_reflns_limit_k_max 14
_diffrn_reflns_limit_k_min -14
_diffrn_reflns_limit_l_max 24
_diffrn_reflns_limit_l_min 0
_diffrn_reflns_number 7834
_diffrn_reflns_theta_full 26.00
_diffrn_reflns_theta_max 26.00
_diffrn_reflns_theta_min 1.05
_exptl_absorpt_coefficient_mu 1.593
_exptl_absorpt_correction_T_max 0.8858
_exptl_absorpt_correction_T_min 0.8008
_exptl_absorpt_correction_type multi-scan
_exptl_crystal_colour colourless
_exptl_crystal_density_diffrn 1.279
_exptl_crystal_density_method 'not measured'
_exptl_crystal_description block
_exptl_crystal_F_000 796
_exptl_crystal_size_max 0.15
_exptl_crystal_size_mid 0.09
_exptl_crystal_size_min 0.08
_refine_diff_density_max 0.492
_refine_diff_density_min -0.215
_refine_diff_density_rms 0.056
_refine_ls_extinction_method none
_refine_ls_goodness_of_fit_ref 0.733
_refine_ls_hydrogen_treatment mixed
_refine_ls_matrix_type full
_refine_ls_number_parameters 511
_refine_ls_number_reflns 7834
_refine_ls_number_restraints 377
_refine_ls_restrained_S_all 0.720
_refine_ls_R_factor_all 0.1217
_refine_ls_R_factor_gt 0.0501
_refine_ls_shift/su_max 0.001
_refine_ls_shift/su_mean 0.000
_refine_ls_structure_factor_coef Fsqd
_refine_ls_weighting_details 'calc w=1/[\s^2^(Fo^2^)+(0.1000P)^2^+1.0897P] where P=(Fo^2^+2Fc^2^)/3'
_refine_ls_weighting_scheme calc
_refine_ls_wR_factor_gt 0.1184
_refine_ls_wR_factor_ref 0.1510
_reflns_number_gt 4071
_reflns_number_total 7834
_reflns_threshold_expression >2sigma(I)
_cod_data_source_file om301206c_si_002.cif
_cod_data_source_block Ge631HS
_cod_depositor_comments
;
The following automatic conversions were performed:

'_symmetry_cell_setting' value 'Triclinic' changed to 'triclinic'
according to /home/saulius/struct/CIF-dictionaries/cif_core.dic
dictionary named 'cif_core.dic' version 2.4.2 from 2011-04-26.

Automatic conversion script
Id: cif_fix_values 1891 2012-01-12 08:04:46Z andrius 
;
_cod_original_cell_volume 2004.8(18)
_cod_original_sg_symbol_H-M P-1
_cod_database_code 4080910

loop_
_symmetry_equiv_pos_as_xyz
'x, y, z'
'-x, -y, -z'

loop_
_atom_site_label
_atom_site_type_symbol
_atom_site_fract_x
_atom_site_fract_y
_atom_site_fract_z
_atom_site_U_iso_or_equiv
_atom_site_adp_type
_atom_site_occupancy
_atom_site_symmetry_multiplicity
_atom_site_calc_flag
_atom_site_refinement_flags
_atom_site_disorder_assembly
_atom_site_disorder_group
Ge1 Ge 1.08937(5) 0.41579(4) 0.30586(3) 0.05614(18) Uani 1 1 d . . .
Ge2 Ge 0.83429(6) -0.09631(5) 0.17697(3) 0.06558(19) Uani 1 1 d . . .
O1 O 1.1743(3) 0.2940(3) 0.33641(17) 0.0656(9) Uani 1 1 d . C .
O2 O 1.0010(4) 0.1030(3) 0.34627(19) 0.0796(10) Uani 1 1 d . C .
O3 O 0.7944(4) -0.0352(3) 0.25949(17) 0.0714(9) Uani 1 1 d . C .
Si2 Si 0.87948(16) -0.01066(13) 0.33818(7) 0.0651(4) Uani 1 1 d . . .
Si1 Si 1.13998(16) 0.19643(13) 0.38533(8) 0.0688(4) Uani 1 1 d . . .
C1 C 1.0934(6) 0.3920(4) 0.2074(3) 0.0659(13) Uani 1 1 d . . .
C2 C 0.9956(9) 0.4376(7) 0.1631(4) 0.117(2) Uani 1 1 d . . .
H2 H 0.9276 0.4859 0.1813 0.140 Uiso 1 1 calc R . .
C3 C 0.9901(12) 0.4169(9) 0.0916(4) 0.153(4) Uani 1 1 d . . .
H3 H 0.9186 0.4488 0.0633 0.183 Uiso 1 1 calc R . .
C4 C 1.0882(13) 0.3513(10) 0.0649(4) 0.146(3) Uani 1 1 d . . .
H4 H 1.0864 0.3386 0.0173 0.175 Uiso 1 1 calc R . .
C5 C 1.1913(11) 0.3023(9) 0.1050(5) 0.159(4) Uani 1 1 d . . .
H5 H 1.2594 0.2555 0.0857 0.191 Uiso 1 1 calc R . .
C6 C 1.1927(8) 0.3242(7) 0.1783(3) 0.123(3) Uani 1 1 d . . .
H6 H 1.2633 0.2913 0.2066 0.148 Uiso 1 1 calc R . .
C7 C 1.2133(5) 0.5566(4) 0.3535(2) 0.0573(12) Uani 1 1 d . . .
C8 C 1.2793(6) 0.6362(5) 0.3178(3) 0.0793(16) Uani 1 1 d . . .
H8 H 1.2627 0.6232 0.2699 0.095 Uiso 1 1 calc R . .
C9 C 1.3703(7) 0.7357(5) 0.3518(4) 0.099(2) Uani 1 1 d . . .
H9 H 1.4159 0.7870 0.3266 0.119 Uiso 1 1 calc R . .
C10 C 1.3925(6) 0.7579(5) 0.4222(3) 0.0882(18) Uani 1 1 d . . .
H10 H 1.4516 0.8250 0.4451 0.106 Uiso 1 1 calc R . .
C11 C 1.3275(7) 0.6810(5) 0.4584(3) 0.0949(19) Uani 1 1 d . . .
H11 H 1.3419 0.6953 0.5063 0.114 Uiso 1 1 calc R . .
C12 C 1.2404(6) 0.5820(5) 0.4240(3) 0.0845(17) Uani 1 1 d . . .
H12 H 1.1980 0.5299 0.4498 0.101 Uiso 1 1 calc R . .
C13 C 0.8815(5) 0.4125(4) 0.3249(3) 0.0618(12) Uani 1 1 d . . .
C14 C 0.7791(6) 0.3170(5) 0.2960(3) 0.0848(17) Uani 1 1 d . . .
H14 H 0.8110 0.2547 0.2681 0.102 Uiso 1 1 calc R . .
C15 C 0.6314(7) 0.3121(6) 0.3076(4) 0.104(2) Uani 1 1 d . . .
H15 H 0.5653 0.2469 0.2877 0.124 Uiso 1 1 calc R . .
C16 C 0.5815(7) 0.4017(7) 0.3480(4) 0.097(2) Uani 1 1 d . . .
H16 H 0.4817 0.3975 0.3558 0.117 Uiso 1 1 calc R . .
C17 C 0.6783(7) 0.4985(6) 0.3772(3) 0.099(2) Uani 1 1 d . . .
H17 H 0.6443 0.5598 0.4051 0.119 Uiso 1 1 calc R . .
C18 C 0.8290(6) 0.5052(5) 0.3650(3) 0.0780(15) Uani 1 1 d . . .
H18 H 0.8937 0.5718 0.3838 0.094 Uiso 1 1 calc R . .
C19 C 1.3110(6) 0.1178(6) 0.3983(4) 0.118(2) Uani 1 1 d . C .
H19A H 1.3236 0.0710 0.3556 0.178 Uiso 1 1 calc R . .
H19B H 1.3008 0.0676 0.4326 0.178 Uiso 1 1 calc R . .
H19C H 1.3973 0.1740 0.4132 0.178 Uiso 1 1 calc R . .
C20 C 1.0883(10) 0.2670(7) 0.4676(3) 0.149(3) Uani 1 1 d . C .
H20A H 1.1689 0.3237 0.4906 0.224 Uiso 1 1 calc R . .
H20B H 1.0705 0.2081 0.4963 0.224 Uiso 1 1 calc R . .
H20C H 0.9986 0.3058 0.4586 0.224 Uiso 1 1 calc R . .
C21 C 0.7353(7) 0.0216(6) 0.3953(3) 0.115(2) Uani 1 1 d . C .
H21A H 0.7828 0.0393 0.4423 0.173 Uiso 1 1 calc R . .
H21B H 0.6629 -0.0458 0.3903 0.173 Uiso 1 1 calc R . .
H21C H 0.6855 0.0879 0.3829 0.173 Uiso 1 1 calc R . .
C22 C 0.9779(7) -0.1378(5) 0.3604(3) 0.108(2) Uani 1 1 d . C .
H22A H 1.0595 -0.1474 0.3339 0.162 Uiso 1 1 calc R . .
H22B H 0.9088 -0.2077 0.3502 0.162 Uiso 1 1 calc R . .
H22C H 1.0166 -0.1246 0.4086 0.162 Uiso 1 1 calc R . .
C23 C 0.7202(6) -0.2492(5) 0.1546(3) 0.0747(14) Uani 1 1 d DU B .
C24 C 0.6879(7) -0.3185(5) 0.2039(3) 0.0907(17) Uani 1 1 d DU . .
H24 H 0.7232 -0.2906 0.2500 0.109 Uiso 1 1 calc R C .
C25 C 0.6059(8) -0.4264(6) 0.1876(4) 0.115(2) Uani 1 1 d DU B .
H25 H 0.6020 -0.4764 0.2206 0.139 Uiso 1 1 calc R A 1
C26 C 0.529(3) -0.461(2) 0.1220(8) 0.137(7) Uani 0.54(2) 1 d PDU B 1
H26 H 0.4748 -0.5340 0.1102 0.164 Uiso 0.54(2) 1 calc PR B 1
C27 C 0.535(3) -0.3857(14) 0.0745(9) 0.129(6) Uani 0.54(2) 1 d PDU B 1
H27 H 0.4745 -0.4038 0.0320 0.155 Uiso 0.54(2) 1 calc PR B 1
C28 C 0.630(2) -0.2837(15) 0.0897(7) 0.109(5) Uani 0.54(2) 1 d PDU B 1
H28 H 0.6345 -0.2351 0.0561 0.131 Uiso 0.54(2) 1 calc PR B 1
C29 C 1.0549(12) -0.0961(12) 0.1803(11) 0.069(4) Uani 0.66(2) 1 d PDU C 1
C30 C 1.1200(12) -0.2002(12) 0.1668(10) 0.090(4) Uani 0.66(2) 1 d PDU C 1
H30 H 1.0593 -0.2710 0.1550 0.109 Uiso 0.66(2) 1 calc PR C 1
C31 C 1.2736(13) -0.2002(14) 0.1706(10) 0.101(4) Uani 0.66(2) 1 d PDU C 1
H31 H 1.3154 -0.2712 0.1618 0.121 Uiso 0.66(2) 1 calc PR C 1
C32 C 1.3658(12) -0.0976(15) 0.1871(10) 0.118(5) Uani 0.66(2) 1 d PDU C 1
H32 H 1.4694 -0.0982 0.1886 0.141 Uiso 0.66(2) 1 calc PR C 1
C33 C 1.3026(12) 0.0071(15) 0.2017(9) 0.120(5) Uani 0.66(2) 1 d PDU C 1
H33 H 1.3642 0.0772 0.2154 0.144 Uiso 0.66(2) 1 calc PR C 1
C34 C 1.1487(13) 0.0078(13) 0.1959(11) 0.103(5) Uani 0.66(2) 1 d PDU C 1
H34 H 1.1070 0.0792 0.2026 0.123 Uiso 0.66(2) 1 calc PR C 1
C46 C 0.595(4) -0.479(3) 0.1192(8) 0.147(8) Uani 0.46(2) 1 d PDU B 2
H46 H 0.5536 -0.5567 0.1069 0.177 Uiso 0.46(2) 1 calc PR B 2
C47 C 0.643(3) -0.4198(19) 0.0694(11) 0.133(6) Uani 0.46(2) 1 d PDU B 2
H47 H 0.6307 -0.4564 0.0238 0.160 Uiso 0.46(2) 1 calc PR B 2
C48 C 0.711(3) -0.3050(19) 0.0868(8) 0.111(6) Uani 0.46(2) 1 d PDU B 2
H48 H 0.7500 -0.2661 0.0538 0.133 Uiso 0.46(2) 1 calc PR B 2
C49 C 1.037(2) -0.137(2) 0.173(2) 0.072(6) Uani 0.34(2) 1 d PDU C 2
C50 C 1.074(2) -0.249(2) 0.1471(17) 0.085(6) Uani 0.34(2) 1 d PDU C 2
H50 H 0.9989 -0.3104 0.1329 0.102 Uiso 0.34(2) 1 calc PR C 2
C51 C 1.224(3) -0.268(3) 0.1425(16) 0.111(6) Uani 0.34(2) 1 d PDU C 2
H51 H 1.2481 -0.3411 0.1230 0.134 Uiso 0.34(2) 1 calc PR C 2
C52 C 1.338(2) -0.177(3) 0.1673(19) 0.113(7) Uani 0.34(2) 1 d PDU C 2
H52 H 1.4375 -0.1898 0.1649 0.135 Uiso 0.34(2) 1 calc PR C 2
C53 C 1.303(2) -0.066(3) 0.196(2) 0.115(6) Uani 0.34(2) 1 d PDU C 2
H53 H 1.3787 -0.0061 0.2119 0.138 Uiso 0.34(2) 1 calc PR C 2
C54 C 1.151(2) -0.047(2) 0.1991(18) 0.089(6) Uani 0.34(2) 1 d PDU C 2
H54 H 1.1268 0.0259 0.2188 0.107 Uiso 0.34(2) 1 calc PR C 2
C35 C 0.7672(6) 0.0106(6) 0.1141(3) 0.0772(15) Uani 1 1 d . C .
C36 C 0.8184(8) 0.0068(8) 0.0510(4) 0.130(3) Uani 1 1 d . . .
H36 H 0.8890 -0.0449 0.0398 0.156 Uiso 1 1 calc R C .
C37 C 0.7659(11) 0.0791(10) 0.0038(5) 0.158(4) Uani 1 1 d . C .
H37 H 0.8008 0.0744 -0.0387 0.190 Uiso 1 1 calc R . .
C38 C 0.6672(12) 0.1541(9) 0.0192(6) 0.154(4) Uani 1 1 d . . .
H38 H 0.6323 0.2016 -0.0127 0.185 Uiso 1 1 calc R C .
C39 C 0.6165(11) 0.1622(8) 0.0809(6) 0.153(3) Uani 1 1 d . C .
H39 H 0.5480 0.2160 0.0916 0.184 Uiso 1 1 calc R . .
C40 C 0.6682(8) 0.0881(6) 0.1298(4) 0.111(2) Uani 1 1 d . . .
H40 H 0.6332 0.0937 0.1723 0.134 Uiso 1 1 calc R C .

loop_
_atom_site_aniso_label
_atom_site_aniso_U_11
_atom_site_aniso_U_22
_atom_site_aniso_U_33
_atom_site_aniso_U_23
_atom_site_aniso_U_13
_atom_site_aniso_U_12
Ge1 0.0550(3) 0.0536(3) 0.0602(3) 0.0082(2) 0.0129(2) -0.0001(2)
Ge2 0.0580(3) 0.0797(4) 0.0629(4) 0.0182(3) 0.0138(2) 0.0086(3)
O1 0.0662(19) 0.061(2) 0.076(2) 0.0237(17) 0.0218(17) 0.0047(16)
O2 0.070(2) 0.073(2) 0.095(3) 0.017(2) 0.0107(19) -0.0094(18)
O3 0.069(2) 0.079(2) 0.066(2) 0.0078(18) 0.0120(17) 0.0057(17)
Si2 0.0693(8) 0.0628(9) 0.0639(9) 0.0125(7) 0.0165(7) -0.0072(7)
Si1 0.0736(9) 0.0677(10) 0.0631(9) 0.0162(7) 0.0044(7) -0.0094(7)
C1 0.071(3) 0.061(3) 0.067(3) 0.011(3) 0.017(3) -0.002(3)
C2 0.155(6) 0.129(6) 0.076(5) 0.019(4) 0.016(4) 0.062(5)
C3 0.198(10) 0.185(10) 0.086(6) 0.035(6) 0.012(6) 0.071(8)
C4 0.182(10) 0.182(10) 0.071(5) 0.015(6) 0.013(6) 0.009(8)
C5 0.170(8) 0.228(11) 0.088(6) 0.000(6) 0.054(6) 0.066(8)
C6 0.122(6) 0.179(8) 0.077(5) 0.011(5) 0.025(4) 0.054(5)
C7 0.059(3) 0.054(3) 0.061(3) 0.012(2) 0.011(2) 0.005(2)
C8 0.086(4) 0.074(4) 0.072(4) 0.014(3) -0.002(3) -0.017(3)
C9 0.105(5) 0.078(4) 0.113(6) 0.034(4) 0.001(4) -0.025(4)
C10 0.088(4) 0.068(4) 0.095(5) 0.001(3) -0.010(3) -0.019(3)
C11 0.114(5) 0.086(4) 0.071(4) -0.003(3) 0.003(3) -0.029(4)
C12 0.101(4) 0.077(4) 0.073(4) 0.014(3) 0.014(3) -0.016(3)
C13 0.055(3) 0.063(3) 0.069(3) 0.016(3) 0.011(2) 0.004(2)
C14 0.058(3) 0.070(4) 0.121(5) -0.001(3) 0.011(3) 0.001(3)
C15 0.062(4) 0.094(5) 0.152(7) 0.023(5) 0.005(4) -0.006(3)
C16 0.064(4) 0.131(6) 0.111(5) 0.055(5) 0.022(4) 0.018(4)
C17 0.089(4) 0.117(5) 0.097(5) 0.007(4) 0.030(4) 0.035(4)
C18 0.068(3) 0.084(4) 0.082(4) 0.003(3) 0.015(3) 0.015(3)
C19 0.083(4) 0.118(5) 0.155(7) 0.061(5) -0.018(4) 0.001(4)
C20 0.231(9) 0.145(7) 0.068(4) 0.004(4) 0.046(5) -0.028(7)
C21 0.110(5) 0.131(6) 0.104(5) 0.003(4) 0.048(4) -0.021(4)
C22 0.129(5) 0.092(5) 0.107(5) 0.042(4) 0.000(4) 0.013(4)
C23 0.083(3) 0.072(3) 0.071(3) 0.008(3) 0.013(3) 0.017(3)
C24 0.100(4) 0.082(4) 0.088(4) 0.023(3) 0.000(3) 0.002(3)
C25 0.143(6) 0.074(4) 0.130(5) 0.036(4) 0.005(5) -0.004(4)
C26 0.173(16) 0.071(10) 0.149(10) -0.003(7) -0.011(10) 0.000(10)
C27 0.182(16) 0.081(9) 0.101(8) -0.022(6) -0.028(10) 0.004(9)
C28 0.158(14) 0.090(9) 0.069(6) -0.012(6) 0.010(8) 0.002(9)
C29 0.053(5) 0.087(9) 0.073(6) 0.026(8) 0.011(6) 0.008(5)
C30 0.071(6) 0.103(8) 0.113(11) 0.045(8) 0.031(7) 0.022(6)
C31 0.076(7) 0.139(9) 0.115(10) 0.068(8) 0.043(8) 0.040(7)
C32 0.068(6) 0.164(12) 0.137(10) 0.049(11) 0.041(8) 0.018(6)
C33 0.063(5) 0.144(10) 0.151(9) 0.010(11) 0.037(6) -0.015(7)
C34 0.067(5) 0.112(9) 0.132(10) 0.014(10) 0.039(6) -0.012(6)
C46 0.193(19) 0.077(11) 0.156(10) 0.001(7) -0.006(12) -0.006(12)
C47 0.159(15) 0.113(11) 0.106(8) -0.035(8) 0.010(11) -0.007(12)
C48 0.133(15) 0.108(11) 0.084(7) -0.019(7) 0.027(10) -0.003(11)
C49 0.068(9) 0.096(14) 0.070(14) 0.049(12) 0.044(9) 0.003(8)
C50 0.081(10) 0.104(13) 0.089(16) 0.050(12) 0.033(11) 0.031(9)
C51 0.091(12) 0.140(14) 0.121(16) 0.052(13) 0.029(11) 0.045(10)
C52 0.070(10) 0.161(16) 0.132(16) 0.076(15) 0.030(13) 0.038(10)
C53 0.062(8) 0.154(13) 0.141(13) 0.051(14) 0.032(12) 0.000(12)
C54 0.074(8) 0.114(13) 0.092(12) 0.036(13) 0.034(9) 0.007(10)
C35 0.059(3) 0.099(4) 0.075(4) 0.018(3) 0.011(3) 0.006(3)
C36 0.128(6) 0.182(8) 0.109(6) 0.074(6) 0.040(5) 0.062(6)
C37 0.141(7) 0.237(12) 0.125(7) 0.108(8) 0.021(6) 0.046(8)
C38 0.156(9) 0.179(10) 0.153(9) 0.096(8) 0.022(7) 0.047(7)
C39 0.170(8) 0.143(8) 0.176(9) 0.072(7) 0.048(7) 0.073(6)
C40 0.119(5) 0.107(6) 0.120(6) 0.044(5) 0.029(5) 0.020(5)

loop_
_atom_type_symbol
_atom_type_description
_atom_type_scat_dispersion_real
_atom_type_scat_dispersion_imag
_atom_type_scat_source
C C 0.0033 0.0016 'International Tables Vol C Tables 4.2.6.8 and 6.1.1.4'
O O 0.0106 0.0060 'International Tables Vol C Tables 4.2.6.8 and 6.1.1.4'
Si Si 0.0817 0.0704 'International Tables Vol C Tables 4.2.6.8 and 6.1.1.4'
Ge Ge 0.1547 1.8001 'International Tables Vol C Tables 4.2.6.8 and 6.1.1.4'
H H 0.0000 0.0000 'International Tables Vol C Tables 4.2.6.8 and 6.1.1.4'

loop_
_geom_angle_atom_site_label_1
_geom_angle_atom_site_label_2
_geom_angle_atom_site_label_3
_geom_angle
O1 Ge1 C1 105.32(19)
O1 Ge1 C7 105.98(17)
C1 Ge1 C7 113.0(2)
O1 Ge1 C13 109.42(17)
C1 Ge1 C13 110.0(2)
C7 Ge1 C13 112.7(2)
O3 Ge2 C49 115.8(11)
O3 Ge2 C23 106.04(19)
C49 Ge2 C23 101.7(8)
O3 Ge2 C35 106.3(2)
C49 Ge2 C35 114.7(11)
C23 Ge2 C35 112.0(2)
O3 Ge2 C29 108.7(6)
C49 Ge2 C29 14.1(8)
C23 Ge2 C29 115.9(4)
C35 Ge2 C29 107.5(6)
Si1 O1 Ge1 138.5(2)
Si2 O2 Si1 155.5(3)
Si2 O3 Ge2 137.6(2)
O2 Si2 O3 108.57(19)
O2 Si2 C22 109.0(3)
O3 Si2 C22 111.5(3)
O2 Si2 C21 109.5(3)
O3 Si2 C21 107.4(3)
C22 Si2 C21 110.8(3)
O1 Si1 O2 109.20(19)
O1 Si1 C20 110.6(3)
O2 Si1 C20 108.8(3)
O1 Si1 C19 107.1(3)
O2 Si1 C19 108.9(3)
C20 Si1 C19 112.2(4)
C2 C1 C6 115.7(6)
C2 C1 Ge1 122.6(5)
C6 C1 Ge1 121.7(5)
C1 C2 C3 124.0(7)
C1 C2 H2 118.0
C3 C2 H2 118.0
C4 C3 C2 118.9(9)
C4 C3 H3 120.5
C2 C3 H3 120.5
C3 C4 C5 121.5(9)
C3 C4 H4 119.2
C5 C4 H4 119.2
C4 C5 C6 118.2(8)
C4 C5 H5 120.9
C6 C5 H5 120.9
C1 C6 C5 121.7(7)
C1 C6 H6 119.2
C5 C6 H6 119.2
C12 C7 C8 116.2(5)
C12 C7 Ge1 122.3(4)
C8 C7 Ge1 121.5(4)
C7 C8 C9 121.6(5)
C7 C8 H8 119.2
C9 C8 H8 119.2
C10 C9 C8 120.0(6)
C10 C9 H9 120.0
C8 C9 H9 120.0
C11 C10 C9 119.3(5)
C11 C10 H10 120.3
C9 C10 H10 120.3
C10 C11 C12 119.9(6)
C10 C11 H11 120.0
C12 C11 H11 120.0
C7 C12 C11 122.9(5)
C7 C12 H12 118.5
C11 C12 H12 118.5
C14 C13 C18 117.6(5)
C14 C13 Ge1 120.0(4)
C18 C13 Ge1 122.4(4)
C15 C14 C13 121.7(5)
C15 C14 H14 119.2
C13 C14 H14 119.2
C16 C15 C14 120.5(6)
C16 C15 H15 119.7
C14 C15 H15 119.7
C15 C16 C17 120.0(6)
C15 C16 H16 120.0
C17 C16 H16 120.0
C16 C17 C18 120.0(6)
C16 C17 H17 120.0
C18 C17 H17 120.0
C13 C18 C17 120.2(5)
C13 C18 H18 119.9
C17 C18 H18 119.9
Si1 C19 H19A 109.5
Si1 C19 H19B 109.5
H19A C19 H19B 109.5
Si1 C19 H19C 109.5
H19A C19 H19C 109.5
H19B C19 H19C 109.5
Si1 C20 H20A 109.5
Si1 C20 H20B 109.5
H20A C20 H20B 109.5
Si1 C20 H20C 109.5
H20A C20 H20C 109.5
H20B C20 H20C 109.5
Si2 C21 H21A 109.5
Si2 C21 H21B 109.5
H21A C21 H21B 109.5
Si2 C21 H21C 109.5
H21A C21 H21C 109.5
H21B C21 H21C 109.5
Si2 C22 H22A 109.5
Si2 C22 H22B 109.5
H22A C22 H22B 109.5
Si2 C22 H22C 109.5
H22A C22 H22C 109.5
H22B C22 H22C 109.5
C24 C23 C48 117.5(11)
C24 C23 C28 113.7(10)
C48 C23 C28 33.0(9)
C24 C23 Ge2 123.2(4)
C48 C23 Ge2 116.4(10)
C28 C23 Ge2 121.0(8)
C25 C24 C23 122.8(6)
C25 C24 H24 118.6
C23 C24 H24 118.6
C24 C25 C26 119.7(12)
C24 C25 C46 115.7(14)
C26 C25 C46 27.0(17)
C24 C25 H25 120.2
C26 C25 H25 120.2
C46 C25 H25 117.1
C27 C26 C25 119.4(18)
C27 C26 H26 120.3
C25 C26 H26 120.3
C26 C27 C28 119.9(16)
C26 C27 H27 120.1
C28 C27 H27 120.1
C27 C28 C23 122.7(14)
C27 C28 H28 118.7
C23 C28 H28 118.7
C30 C29 C34 118.0(7)
C30 C29 Ge2 120.7(7)
C34 C29 Ge2 121.3(7)
C31 C30 C29 120.7(8)
C31 C30 H30 119.7
C29 C30 H30 119.7
C32 C31 C30 121.1(8)
C32 C31 H31 119.5
C30 C31 H31 119.5
C31 C32 C33 119.0(7)
C31 C32 H32 120.5
C33 C32 H32 120.5
C34 C33 C32 120.0(8)
C34 C33 H33 120.0
C32 C33 H33 120.0
C33 C34 C29 121.1(8)
C33 C34 H34 119.4
C29 C34 H34 119.4
C47 C46 C25 122(2)
C47 C46 H46 119.0
C25 C46 H46 119.0
C46 C47 C48 120(2)
C46 C47 H47 119.9
C48 C47 H47 119.9
C47 C48 C23 118.9(17)
C47 C48 H48 120.5
C23 C48 H48 120.5
C54 C49 C50 120.0(10)
C54 C49 Ge2 115.8(13)
C50 C49 Ge2 124.3(12)
C51 C50 C49 120.0(9)
C51 C50 H50 120.0
C49 C50 H50 120.0
C50 C51 C52 119.7(10)
C50 C51 H51 120.2
C52 C51 H51 120.2
C53 C52 C51 120.7(10)
C53 C52 H52 119.6
C51 C52 H52 119.6
C52 C53 C54 119.3(10)
C52 C53 H53 120.3
C54 C53 H53 120.3
C49 C54 C53 120.1(10)
C49 C54 H54 120.0
C53 C54 H54 120.0
C40 C35 C36 118.2(6)
C40 C35 Ge2 121.4(5)
C36 C35 Ge2 120.4(5)
C35 C36 C37 121.2(8)
C35 C36 H36 119.4
C37 C36 H36 119.4
C38 C37 C36 120.3(9)
C38 C37 H37 119.9
C36 C37 H37 119.9
C37 C38 C39 120.4(9)
C37 C38 H38 119.8
C39 C38 H38 119.8
C38 C39 C40 120.2(9)
C38 C39 H39 119.9
C40 C39 H39 119.9
C35 C40 C39 119.7(7)
C35 C40 H40 120.1
C39 C40 H40 120.1

loop_
_geom_bond_atom_site_label_1
_geom_bond_atom_site_label_2
_geom_bond_distance
Ge1 O1 1.788(3)
Ge1 C1 1.934(5)
Ge1 C7 1.948(5)
Ge1 C13 1.954(5)
Ge2 O3 1.777(3)
Ge2 C49 1.93(2)
Ge2 C23 1.935(5)
Ge2 C35 1.942(6)
Ge2 C29 1.978(11)
O1 Si1 1.619(3)
O2 Si2 1.617(3)
O2 Si1 1.624(3)
O3 Si2 1.622(4)
Si2 C22 1.843(6)
Si2 C21 1.852(6)
Si1 C20 1.847(7)
Si1 C19 1.852(6)
C1 C2 1.350(8)
C1 C6 1.362(8)
C2 C3 1.395(10)
C2 H2 0.9300
C3 C4 1.318(11)
C3 H3 0.9300
C4 C5 1.351(11)
C4 H4 0.9300
C5 C6 1.435(10)
C5 H5 0.9300
C6 H6 0.9300
C7 C12 1.372(7)
C7 C8 1.376(7)
C8 C9 1.392(7)
C8 H8 0.9300
C9 C10 1.367(8)
C9 H9 0.9300
C10 C11 1.358(8)
C10 H10 0.9300
C11 C12 1.374(7)
C11 H11 0.9300
C12 H12 0.9300
C13 C14 1.386(6)
C13 C18 1.389(7)
C14 C15 1.376(8)
C14 H14 0.9300
C15 C16 1.355(9)
C15 H15 0.9300
C16 C17 1.371(8)
C16 H16 0.9300
C17 C18 1.406(7)
C17 H17 0.9300
C18 H18 0.9300
C19 H19A 0.9600
C19 H19B 0.9600
C19 H19C 0.9600
C20 H20A 0.9600
C20 H20B 0.9600
C20 H20C 0.9600
C21 H21A 0.9600
C21 H21B 0.9600
C21 H21C 0.9600
C22 H22A 0.9600
C22 H22B 0.9600
C22 H22C 0.9600
C23 C24 1.388(7)
C23 C48 1.394(13)
C23 C28 1.419(12)
C24 C25 1.372(7)
C24 H24 0.9300
C25 C26 1.379(13)
C25 C46 1.391(15)
C25 H25 0.9300
C26 C27 1.362(14)
C26 H26 0.9300
C27 C28 1.372(13)
C27 H27 0.9300
C28 H28 0.9300
C29 C30 1.382(10)
C29 C34 1.385(10)
C30 C31 1.375(10)
C30 H30 0.9300
C31 C32 1.366(10)
C31 H31 0.9300
C32 C33 1.382(10)
C32 H32 0.9300
C33 C34 1.376(10)
C33 H33 0.9300
C34 H34 0.9300
C46 C47 1.369(15)
C46 H46 0.9300
C47 C48 1.392(14)
C47 H47 0.9300
C48 H48 0.9300
C49 C54 1.395(15)
C49 C50 1.397(14)
C50 C51 1.393(14)
C50 H50 0.9300
C51 C52 1.400(15)
C51 H51 0.9300
C52 C53 1.388(15)
C52 H52 0.9300
C53 C54 1.408(14)
C53 H53 0.9300
C54 H54 0.9300
C35 C40 1.342(8)
C35 C36 1.381(8)
C36 C37 1.398(10)
C36 H36 0.9300
C37 C38 1.319(11)
C37 H37 0.9300
C38 C39 1.351(11)
C38 H38 0.9300
C39 C40 1.434(10)
C39 H39 0.9300
C40 H40 0.9300

loop_
_geom_torsion_atom_site_label_1
_geom_torsion_atom_site_label_2
_geom_torsion_atom_site_label_3
_geom_torsion_atom_site_label_4
_geom_torsion
C1 Ge1 O1 Si1 -131.3(3)
C7 Ge1 O1 Si1 108.7(3)
C13 Ge1 O1 Si1 -13.1(4)
C49 Ge2 O3 Si2 -5.9(10)
C23 Ge2 O3 Si2 106.1(3)
C35 Ge2 O3 Si2 -134.6(3)
C29 Ge2 O3 Si2 -19.1(6)
Si1 O2 Si2 O3 -171.4(6)
Si1 O2 Si2 C22 -49.7(7)
Si1 O2 Si2 C21 71.6(7)
Ge2 O3 Si2 O2 76.1(4)
Ge2 O3 Si2 C22 -44.0(4)
Ge2 O3 Si2 C21 -165.6(3)
Ge1 O1 Si1 O2 71.1(4)
Ge1 O1 Si1 C20 -48.6(5)
Ge1 O1 Si1 C19 -171.1(3)
Si2 O2 Si1 O1 -179.4(6)
Si2 O2 Si1 C20 -58.6(7)
Si2 O2 Si1 C19 64.0(7)
O1 Ge1 C1 C2 155.3(5)
C7 Ge1 C1 C2 -89.4(6)
C13 Ge1 C1 C2 37.5(6)
O1 Ge1 C1 C6 -22.3(6)
C7 Ge1 C1 C6 92.9(5)
C13 Ge1 C1 C6 -140.1(5)
C6 C1 C2 C3 1.4(11)
Ge1 C1 C2 C3 -176.4(7)
C1 C2 C3 C4 -1.8(15)
C2 C3 C4 C5 1.3(17)
C3 C4 C5 C6 -0.6(16)
C2 C1 C6 C5 -0.6(11)
Ge1 C1 C6 C5 177.2(6)
C4 C5 C6 C1 0.2(14)
O1 Ge1 C7 C12 -57.2(5)
C1 Ge1 C7 C12 -172.0(4)
C13 Ge1 C7 C12 62.5(5)
O1 Ge1 C7 C8 122.6(4)
C1 Ge1 C7 C8 7.7(5)
C13 Ge1 C7 C8 -117.8(4)
C12 C7 C8 C9 1.0(8)
Ge1 C7 C8 C9 -178.7(4)
C7 C8 C9 C10 -1.8(9)
C8 C9 C10 C11 1.3(10)
C9 C10 C11 C12 0.0(10)
C8 C7 C12 C11 0.3(9)
Ge1 C7 C12 C11 -179.9(5)
C10 C11 C12 C7 -0.8(10)
O1 Ge1 C13 C14 -61.1(5)
C1 Ge1 C13 C14 54.2(5)
C7 Ge1 C13 C14 -178.7(4)
O1 Ge1 C13 C18 121.2(4)
C1 Ge1 C13 C18 -123.5(4)
C7 Ge1 C13 C18 3.6(5)
C18 C13 C14 C15 -1.5(9)
Ge1 C13 C14 C15 -179.3(5)
C13 C14 C15 C16 0.1(10)
C14 C15 C16 C17 0.4(11)
C15 C16 C17 C18 0.4(10)
C14 C13 C18 C17 2.3(8)
Ge1 C13 C18 C17 -180.0(4)
C16 C17 C18 C13 -1.8(9)
O3 Ge2 C23 C24 -31.3(5)
C49 Ge2 C23 C24 90.2(13)
C35 Ge2 C23 C24 -146.9(5)
C29 Ge2 C23 C24 89.4(9)
O3 Ge2 C23 C48 168.4(13)
C49 Ge2 C23 C48 -70.0(18)
C35 Ge2 C23 C48 52.9(13)
C29 Ge2 C23 C48 -70.8(15)
O3 Ge2 C23 C28 131.0(11)
C49 Ge2 C23 C28 -107.5(16)
C35 Ge2 C23 C28 15.5(11)
C29 Ge2 C23 C28 -108.3(13)
C48 C23 C24 C25 -20.5(15)
C28 C23 C24 C25 16.0(13)
Ge2 C23 C24 C25 179.5(5)
C23 C24 C25 C26 -11.7(17)
C23 C24 C25 C46 18.6(18)
C24 C25 C26 C27 -1(3)
C46 C25 C26 C27 -90(5)
C25 C26 C27 C28 8(3)
C26 C27 C28 C23 -2(3)
C24 C23 C28 C27 -9.0(18)
C48 C23 C28 C27 95(3)
Ge2 C23 C28 C27 -172.9(12)
O3 Ge2 C29 C30 119.6(15)
C49 Ge2 C29 C30 -3(6)
C23 Ge2 C29 C30 0.4(18)
C35 Ge2 C29 C30 -125.7(15)
O3 Ge2 C29 C34 -60.6(17)
C49 Ge2 C29 C34 177(8)
C23 Ge2 C29 C34 -179.8(14)
C35 Ge2 C29 C34 54.1(17)
C34 C29 C30 C31 2(3)
Ge2 C29 C30 C31 -178.5(15)
C29 C30 C31 C32 -1(3)
C30 C31 C32 C33 2(3)
C31 C32 C33 C34 -3(2)
C32 C33 C34 C29 5(3)
C30 C29 C34 C33 -4(3)
Ge2 C29 C34 C33 176.6(15)
C24 C25 C46 C47 -9(3)
C26 C25 C46 C47 96(5)
C25 C46 C47 C48 3(4)
C46 C47 C48 C23 -4(3)
C24 C23 C48 C47 12(2)
C28 C23 C48 C47 -79(3)
Ge2 C23 C48 C47 173.8(14)
O3 Ge2 C49 C54 -54(3)
C23 Ge2 C49 C54 -169(3)
C35 Ge2 C49 C54 70(3)
C29 Ge2 C49 C54 8(5)
O3 Ge2 C49 C50 125(3)
C23 Ge2 C49 C50 10(3)
C35 Ge2 C49 C50 -111(3)
C29 Ge2 C49 C50 -172(10)
C54 C49 C50 C51 -5(5)
Ge2 C49 C50 C51 176(2)
C49 C50 C51 C52 3(4)
C50 C51 C52 C53 -1(5)
C51 C52 C53 C54 0(6)
C50 C49 C54 C53 4(5)
Ge2 C49 C54 C53 -177(3)
C52 C53 C54 C49 -1(6)
O3 Ge2 C35 C40 -19.3(6)
C49 Ge2 C35 C40 -148.7(11)
C23 Ge2 C35 C40 96.0(6)
C29 Ge2 C35 C40 -135.6(7)
O3 Ge2 C35 C36 162.1(5)
C49 Ge2 C35 C36 32.7(11)
C23 Ge2 C35 C36 -82.6(6)
C29 Ge2 C35 C36 45.8(8)
C40 C35 C36 C37 -1.7(12)
Ge2 C35 C36 C37 176.9(7)
C35 C36 C37 C38 0.9(15)
C36 C37 C38 C39 0.4(17)
C37 C38 C39 C40 -0.9(16)
C36 C35 C40 C39 1.2(11)
Ge2 C35 C40 C39 -177.4(6)
C38 C39 C40 C35 0.0(14)
